data_7158467
loop_
_publ_author_name
'Fedorowicz, Dominika'
'Banach, Sylwia'
'Koza, Patrycja'
'Frydrych, Rafa\/l'
'\'Slepokura, Katarzyna'
'Gregoli\'nski, Janusz'

_publ_section_title
;
 Controlling chirality in the synthesis of 4 + 4 diastereomeric amine
 macrocycles derived from <i>trans</i>-1,2-diaminocyclopentane and
 2,6-diformylpyridine.
;
_journal_issue 5
_journal_name_full 'Organic &amp; biomolecular chemistry'
_journal_page_first 1080
_journal_page_last 1094
_journal_paper_doi 10.1039/d1ob02410h
_journal_volume 20
_journal_year 2022
_chemical_absolute_configuration rmad
_chemical_formula_moiety 'C48 H76 N12, 4.4(H O4 S), 1.8(O4 S), 0.8(C H4 O), 7.8(H2 O)'
_chemical_formula_sum 'C48.8 H99.2 N12 O33.4 S6.2'
_chemical_formula_weight 1587.37
_space_group_crystal_system orthorhombic
_space_group_IT_number 19
_space_group_name_Hall 'P 2ac 2ab'
_space_group_name_H-M_alt 'P 21 21 21'
_atom_sites_solution_hydrogens mixed
_atom_sites_solution_primary dual
_atom_sites_solution_secondary difmap
_audit_creation_method SHELXL-2014/7
_audit_update_record
;
2021-07-22 deposited with the CCDC.	2021-12-23 downloaded from the CCDC.
;
_cell_angle_alpha 90
_cell_angle_beta 90
_cell_angle_gamma 90
_cell_formula_units_Z 4
_cell_length_a 14.793(3)
_cell_length_b 17.860(3)
_cell_length_c 26.560(5)
_cell_measurement_reflns_used 2406
_cell_measurement_temperature 100(2)
_cell_measurement_theta_max 23.93
_cell_measurement_theta_min 3.65
_cell_volume 7017(2)
_computing_cell_refinement 'CrysAlisPro 1.171.41.80a (Rigaku OD, 2020)'
_computing_data_collection 'CrysAlisPro 1.171.41.80a (Rigaku OD, 2020)'
_computing_data_reduction 'CrysAlisPro 1.171.41.80a (Rigaku OD, 2020)'
_computing_structure_refinement 'SHELXL-2014/7 (Sheldrick, 2015)'
_computing_structure_solution 'SHELXT-2014 (Sheldrick, 2015)'
_diffrn_ambient_temperature 100(2)
_diffrn_detector 'CCD plate'
_diffrn_detector_area_resol_mean 10.3456
_diffrn_detector_type Ruby
_diffrn_measured_fraction_theta_full 0.994
_diffrn_measured_fraction_theta_max 0.994
_diffrn_measurement_device 'four-circle diffractometer'
_diffrn_measurement_device_type 'Agilent Technologies Xcalibur, Ruby, Gemini ultra'
_diffrn_measurement_method 'omega scans'
_diffrn_radiation_type MoK\a
_diffrn_radiation_wavelength 0.71073
_diffrn_reflns_av_R_equivalents 0.0597
_diffrn_reflns_av_unetI/netI 0.1572
_diffrn_reflns_Laue_measured_fraction_full 0.994
_diffrn_reflns_Laue_measured_fraction_max 0.994
_diffrn_reflns_limit_h_max 17
_diffrn_reflns_limit_h_min -10
_diffrn_reflns_limit_k_max 21
_diffrn_reflns_limit_k_min -21
_diffrn_reflns_limit_l_max 26
_diffrn_reflns_limit_l_min -32
_diffrn_reflns_number 19757
_diffrn_reflns_point_group_measured_fraction_full 0.974
_diffrn_reflns_point_group_measured_fraction_max 0.971
_diffrn_reflns_theta_full 25.242
_diffrn_reflns_theta_max 25.495
_diffrn_reflns_theta_min 3.273
_diffrn_source 'fine-focus sealed X-ray tube'
_diffrn_source_type 'Enhance (Mo) X-ray Source'
_exptl_absorpt_coefficient_mu 0.299
_exptl_absorpt_correction_T_max 0.992
_exptl_absorpt_correction_T_min 0.968
_exptl_absorpt_correction_type analytical
_exptl_absorpt_process_details
;
CrysAlisPro 1.171.41.80a (Rigaku Oxford Diffraction, 2020)
Analytical numeric absorption correction using a multifaceted crystal
model based on expressions derived by R.C. Clark & J.S. Reid.
(Clark, R. C. & Reid, J. S. (1995). Acta Cryst. A51, 887-897)
Empirical absorption correction using spherical harmonics,
implemented in SCALE3 ABSPACK scaling algorithm.
;
_exptl_crystal_colour colourless
_exptl_crystal_density_diffrn 1.503
_exptl_crystal_description column
_exptl_crystal_F_000 3370
_exptl_crystal_size_max 0.30
_exptl_crystal_size_mid 0.03
_exptl_crystal_size_min 0.03
_refine_diff_density_max 0.897
_refine_diff_density_min -0.446
_refine_diff_density_rms 0.096
_refine_ls_abs_structure_details
;
 Flack x determined using 1965 quotients [(I+)-(I-)]/[(I+)+(I-)]
 (Parsons, Flack and Wagner, Acta Cryst. B69 (2013) 249-259).
;
_refine_ls_abs_structure_Flack -0.07(6)
_refine_ls_extinction_method none
_refine_ls_goodness_of_fit_ref 1.001
_refine_ls_hydrogen_treatment constr
_refine_ls_matrix_type full
_refine_ls_number_parameters 967
_refine_ls_number_reflns 12675
_refine_ls_number_restraints 109
_refine_ls_restrained_S_all 1.007
_refine_ls_R_factor_all 0.1557
_refine_ls_R_factor_gt 0.0792
_refine_ls_shift/su_max 0.000
_refine_ls_shift/su_mean 0.000
_refine_ls_structure_factor_coef Fsqd
_refine_ls_weighting_details 'w=1/[\s^2^(Fo^2^)+(0.0640P)^2^] where P=(Fo^2^+2Fc^2^)/3'
_refine_ls_weighting_scheme calc
_refine_ls_wR_factor_gt 0.1533
_refine_ls_wR_factor_ref 0.1850
_reflns_Friedel_coverage 0.782
_reflns_Friedel_fraction_full 0.949
_reflns_Friedel_fraction_max 0.943
_reflns_number_gt 7169
_reflns_number_total 12675
_reflns_threshold_expression 'I > 2\s(I)'
_cod_data_source_file d1ob02410h2.cif
_cod_data_source_block 1_l44shsab
_cod_depositor_comments 'Adding full bibliography for 7158467--7158470.cif.'
_cod_original_formula_sum 'C48.80 H99.20 N12 O33.40 S6.20'
_cod_database_code 7158467
_shelx_shelxl_version_number 2014/7
_shelx_space_group_comment
;
The symmetry employed for this shelxl refinement is uniquely defined
by the following loop, which should always be used as a source of
symmetry information in preference to the above space-group names.
They are only intended as comments.
;
_shelx_estimated_absorpt_t_min 0.916
_shelx_estimated_absorpt_t_max 0.991

loop_
_space_group_symop_operation_xyz
'x, y, z'
'-x+1/2, -y, z+1/2'
'-x, y+1/2, -z+1/2'
'x+1/2, -y+1/2, -z'

loop_
_atom_site_label
_atom_site_type_symbol
_atom_site_fract_x
_atom_site_fract_y
_atom_site_fract_z
_atom_site_U_iso_or_equiv
_atom_site_adp_type
_atom_site_occupancy
_atom_site_site_symmetry_order
_atom_site_calc_flag
_atom_site_refinement_flags_posn
_atom_site_refinement_flags_adp
_atom_site_refinement_flags_occupancy
_atom_site_disorder_assembly
_atom_site_disorder_group
N1 N 0.5125(5) 0.1707(4) 0.6294(3) 0.025(2) Uani 1 1 d . . . . .
N2 N 0.5272(5) 0.2732(4) 0.7037(3) 0.027(2) Uani 1 1 d . . . . .
H2A H 0.5764 0.2432 0.7081 0.032 Uiso 1 1 calc R U . . .
H2B H 0.5324 0.2959 0.6731 0.032 Uiso 1 1 calc R U . . .
N3 N 0.5813(5) 0.4529(4) 0.7063(3) 0.0243(19) Uani 1 1 d . . . . .
H3A H 0.5634 0.4354 0.6757 0.029 Uiso 1 1 calc R U . . .
H3B H 0.6333 0.4792 0.7015 0.029 Uiso 1 1 calc R U . . .
N4 N 0.5330(6) 0.5617(4) 0.6442(3) 0.028(2) Uani 1 1 d . . . . .
N5 N 0.6531(5) 0.5654(4) 0.5717(3) 0.024(2) Uani 1 1 d . . . . .
H5A H 0.6736 0.5772 0.6030 0.029 Uiso 1 1 calc R U . . .
H5B H 0.6366 0.5163 0.5723 0.029 Uiso 1 1 calc R U . . .
N6 N 0.8568(5) 0.6559(4) 0.5602(3) 0.0237(19) Uani 1 1 d . . . . .
H6A H 0.8464 0.6443 0.5930 0.028 Uiso 1 1 calc R U . . .
H6B H 0.8941 0.6202 0.5473 0.028 Uiso 1 1 calc R U . . .
N7 N 0.9929(5) 0.6744(4) 0.6250(3) 0.024(2) Uani 1 1 d . . . . .
N8 N 0.9910(5) 0.5681(4) 0.6959(3) 0.026(2) Uani 1 1 d . . . . .
H8A H 0.9802 0.5462 0.6655 0.032 Uiso 1 1 calc R U . . .
H8B H 0.9436 0.5988 0.7030 0.032 Uiso 1 1 calc R U . . .
N9 N 0.9424(5) 0.3866(4) 0.6974(3) 0.026(2) Uani 1 1 d . . . . .
H9A H 0.8935 0.3558 0.6970 0.031 Uiso 1 1 calc R U . . .
H9B H 0.9498 0.4048 0.6657 0.031 Uiso 1 1 calc R U . . .
N10 N 0.9797(5) 0.2739(4) 0.6356(3) 0.028(2) Uani 1 1 d . . . . .
N11 N 0.8497(5) 0.2700(4) 0.5682(3) 0.0206(18) Uani 1 1 d . . . . .
H11A H 0.8760 0.3160 0.5675 0.025 Uiso 1 1 calc R U . . .
H11B H 0.8259 0.2634 0.5994 0.025 Uiso 1 1 calc R U . . .
N12 N 0.6439(5) 0.1905(4) 0.5618(3) 0.0200(18) Uani 1 1 d . . . . .
H12A H 0.6627 0.1920 0.5944 0.024 Uiso 1 1 calc R U . . .
H12B H 0.6098 0.2320 0.5560 0.024 Uiso 1 1 calc R U . . .
C1 C 0.5111(6) 0.1200(5) 0.5918(4) 0.023(2) Uani 1 1 d . . . . .
C2 C 0.4435(6) 0.0667(5) 0.5868(4) 0.026(2) Uani 1 1 d . . . . .
H2 H 0.4442 0.0321 0.5596 0.032 Uiso 1 1 calc R U . . .
C3 C 0.3752(7) 0.0652(6) 0.6221(4) 0.028(3) Uani 1 1 d . . . . .
H3 H 0.3282 0.0290 0.6198 0.034 Uiso 1 1 calc R U . . .
C4 C 0.3758(6) 0.1165(5) 0.6608(4) 0.021(2) Uani 1 1 d . . . . .
H4 H 0.3293 0.1165 0.6855 0.025 Uiso 1 1 calc R U . . .
C5 C 0.4448(6) 0.1675(5) 0.6628(4) 0.020(2) Uani 1 1 d . . . . .
C6 C 0.4413(7) 0.2256(6) 0.7047(4) 0.033(3) Uani 1 1 d . . . . .
H6C H 0.4359 0.2002 0.7377 0.040 Uiso 1 1 calc R U . . .
H6D H 0.3877 0.2581 0.7001 0.040 Uiso 1 1 calc R U . . .
C7 C 0.5245(7) 0.3311(5) 0.7442(4) 0.024(2) Uani 1 1 d . . . . .
H7 H 0.4657 0.3584 0.7420 0.029 Uiso 1 1 calc R U . . .
C8 C 0.5332(6) 0.2971(5) 0.7967(4) 0.025(2) Uani 1 1 d . . . . .
H8C H 0.5394 0.2420 0.7946 0.030 Uiso 1 1 calc R U . . .
H8D H 0.4794 0.3091 0.8173 0.030 Uiso 1 1 calc R U . . .
C9 C 0.6190(8) 0.3323(6) 0.8200(4) 0.041(3) Uani 1 1 d . . . . .
H9C H 0.6126 0.3376 0.8569 0.049 Uiso 1 1 calc R U . . .
H9D H 0.6730 0.3015 0.8126 0.049 Uiso 1 1 calc R U . . .
C10 C 0.6257(8) 0.4065(6) 0.7955(4) 0.037(3) Uani 1 1 d . . . . .
H10A H 0.6874 0.4274 0.7986 0.045 Uiso 1 1 calc R U . . .
H10B H 0.5818 0.4423 0.8100 0.045 Uiso 1 1 calc R U . . .
C11 C 0.6021(7) 0.3881(5) 0.7386(4) 0.026(2) Uani 1 1 d . . . . .
H11 H 0.6550 0.3614 0.7236 0.031 Uiso 1 1 calc R U . . .
C12 C 0.5100(7) 0.5063(5) 0.7252(4) 0.030(3) Uani 1 1 d . . . . .
H12C H 0.4585 0.4776 0.7391 0.036 Uiso 1 1 calc R U . . .
H12D H 0.5355 0.5375 0.7526 0.036 Uiso 1 1 calc R U . . .
C13 C 0.4776(7) 0.5557(5) 0.6835(4) 0.028(3) Uani 1 1 d . . . . .
C14 C 0.3963(7) 0.5903(5) 0.6860(4) 0.030(3) Uani 1 1 d . . . . .
H14 H 0.3580 0.5829 0.7143 0.036 Uiso 1 1 calc R U . . .
C15 C 0.3695(7) 0.6368(6) 0.6469(5) 0.039(3) Uani 1 1 d . . . . .
H15 H 0.3135 0.6627 0.6484 0.047 Uiso 1 1 calc R U . . .
C16 C 0.4250(7) 0.6446(6) 0.6063(4) 0.031(3) Uani 1 1 d . . . . .
H16 H 0.4084 0.6761 0.5790 0.038 Uiso 1 1 calc R U . . .
C17 C 0.5068(6) 0.6054(5) 0.6056(4) 0.025(2) Uani 1 1 d . . . . .
C18 C 0.5702(6) 0.6109(5) 0.5618(4) 0.027(2) Uani 1 1 d . . . . .
H18A H 0.5399 0.5925 0.5310 0.033 Uiso 1 1 calc R U . . .
H18B H 0.5874 0.6639 0.5564 0.033 Uiso 1 1 calc R U . . .
C19 C 0.7295(7) 0.5733(5) 0.5360(4) 0.026(2) Uani 1 1 d . . . . .
H19 H 0.7790 0.5401 0.5486 0.031 Uiso 1 1 calc R U . . .
C20 C 0.7086(7) 0.5480(6) 0.4813(4) 0.035(3) Uani 1 1 d . . . . .
H20A H 0.7168 0.4933 0.4772 0.042 Uiso 1 1 calc R U . . .
H20B H 0.6464 0.5618 0.4712 0.042 Uiso 1 1 calc R U . . .
C21 C 0.7775(6) 0.5907(5) 0.4519(4) 0.030(3) Uani 1 1 d . . . . .
H21A H 0.7603 0.5940 0.4159 0.036 Uiso 1 1 calc R U . . .
H21B H 0.8379 0.5672 0.4546 0.036 Uiso 1 1 calc R U . . .
C22 C 0.7766(7) 0.6678(6) 0.4766(4) 0.033(3) Uani 1 1 d . . . . .
H22A H 0.8327 0.6955 0.4686 0.040 Uiso 1 1 calc R U . . .
H22B H 0.7242 0.6974 0.4647 0.040 Uiso 1 1 calc R U . . .
C23 C 0.7696(6) 0.6535(5) 0.5325(4) 0.026(2) Uani 1 1 d . . . . .
H23 H 0.7265 0.6901 0.5479 0.031 Uiso 1 1 calc R U . . .
C24 C 0.9027(7) 0.7288(5) 0.5577(4) 0.030(3) Uani 1 1 d . . . . .
H24A H 0.8596 0.7687 0.5674 0.036 Uiso 1 1 calc R U . . .
H24B H 0.9221 0.7383 0.5226 0.036 Uiso 1 1 calc R U . . .
C25 C 0.9828(6) 0.7321(5) 0.5914(4) 0.026(2) Uani 1 1 d . . . . .
C26 C 1.0417(6) 0.7915(5) 0.5900(4) 0.027(2) Uani 1 1 d . . . . .
H26 H 1.0328 0.8307 0.5663 0.033 Uiso 1 1 calc R U . . .
C27 C 1.1139(7) 0.7943(6) 0.6231(4) 0.030(3) Uani 1 1 d . . . . .
H27 H 1.1553 0.8349 0.6223 0.036 Uiso 1 1 calc R U . . .
C28 C 1.1246(6) 0.7362(5) 0.6575(4) 0.021(2) Uani 1 1 d . . . . .
H28 H 1.1730 0.7370 0.6811 0.025 Uiso 1 1 calc R U . . .
C29 C 1.0642(7) 0.6779(5) 0.6569(4) 0.025(2) Uani 1 1 d . . . . .
C30 C 1.0744(7) 0.6131(6) 0.6926(4) 0.030(3) Uani 1 1 d . . . . .
H30A H 1.1247 0.5808 0.6811 0.036 Uiso 1 1 calc R U . . .
H30B H 1.0899 0.6323 0.7265 0.036 Uiso 1 1 calc R U . . .
C31 C 0.9973(7) 0.5081(5) 0.7359(4) 0.024(2) Uani 1 1 d . . . . .
H31 H 1.0574 0.4827 0.7337 0.028 Uiso 1 1 calc R U . . .
C32 C 0.9855(7) 0.5433(6) 0.7888(4) 0.032(3) Uani 1 1 d . . . . .
H32A H 1.0402 0.5350 0.8095 0.039 Uiso 1 1 calc R U . . .
H32B H 0.9748 0.5979 0.7860 0.039 Uiso 1 1 calc R U . . .
C33 C 0.9040(7) 0.5048(6) 0.8126(4) 0.035(3) Uani 1 1 d . . . . .
H33A H 0.8477 0.5332 0.8062 0.042 Uiso 1 1 calc R U . . .
H33B H 0.9121 0.4985 0.8493 0.042 Uiso 1 1 calc R U . . .
C34 C 0.9029(7) 0.4286(6) 0.7853(4) 0.030(3) Uani 1 1 d . . . . .
H34A H 0.9500 0.3946 0.7988 0.036 Uiso 1 1 calc R U . . .
H34B H 0.8432 0.4040 0.7882 0.036 Uiso 1 1 calc R U . . .
C35 C 0.9230(7) 0.4508(5) 0.7319(4) 0.024(2) Uani 1 1 d . . . . .
H35 H 0.8682 0.4770 0.7185 0.028 Uiso 1 1 calc R U . . .
C36 C 1.0234(8) 0.3418(6) 0.7108(5) 0.048(3) Uani 1 1 d . . . . .
H36A H 1.0142 0.3183 0.7442 0.058 Uiso 1 1 calc R U . . .
H36B H 1.0767 0.3752 0.7132 0.058 Uiso 1 1 calc R U . . .
C37 C 1.0410(7) 0.2816(6) 0.6718(4) 0.030(3) Uani 1 1 d . . . . .
C38 C 1.1190(7) 0.2390(6) 0.6750(4) 0.035(3) Uani 1 1 d . . . . .
H38 H 1.1615 0.2464 0.7013 0.042 Uiso 1 1 calc R U . . .
C39 C 1.1325(7) 0.1861(6) 0.6386(5) 0.037(3) Uani 1 1 d . . . . .
H39 H 1.1858 0.1564 0.6390 0.044 Uiso 1 1 calc R U . . .
C40 C 1.0689(7) 0.1756(5) 0.6011(4) 0.030(3) Uani 1 1 d . . . . .
H40 H 1.0768 0.1382 0.5760 0.036 Uiso 1 1 calc R U . . .
C41 C 0.9932(6) 0.2214(5) 0.6012(4) 0.025(2) Uani 1 1 d . . . . .
C42 C 0.9204(6) 0.2132(6) 0.5603(4) 0.030(3) Uani 1 1 d . . . . .
H42A H 0.9480 0.2198 0.5267 0.035 Uiso 1 1 calc R U . . .
H42B H 0.8936 0.1625 0.5620 0.035 Uiso 1 1 calc R U . . .
C43 C 0.7738(6) 0.2691(5) 0.5306(4) 0.022(2) Uani 1 1 d . . . . .
H43 H 0.7286 0.3078 0.5409 0.026 Uiso 1 1 calc R U . . .
C44 C 0.8046(7) 0.2862(5) 0.4765(4) 0.029(3) Uani 1 1 d . . . . .
H44A H 0.7704 0.3292 0.4626 0.035 Uiso 1 1 calc R U . . .
H44B H 0.8699 0.2984 0.4757 0.035 Uiso 1 1 calc R U . . .
C45 C 0.7857(7) 0.2157(5) 0.4460(4) 0.033(3) Uani 1 1 d . . . . .
H45A H 0.8363 0.1796 0.4484 0.040 Uiso 1 1 calc R U . . .
H45B H 0.7742 0.2275 0.4102 0.040 Uiso 1 1 calc R U . . .
C46 C 0.7007(7) 0.1859(6) 0.4720(4) 0.029(3) Uani 1 1 d . . . . .
H46A H 0.6886 0.1333 0.4625 0.035 Uiso 1 1 calc R U . . .
H46B H 0.6472 0.2169 0.4638 0.035 Uiso 1 1 calc R U . . .
C47 C 0.7254(6) 0.1924(5) 0.5279(4) 0.025(2) Uani 1 1 d . . . . .
H47 H 0.7683 0.1515 0.5374 0.031 Uiso 1 1 calc R U . . .
C48 C 0.5871(6) 0.1231(6) 0.5544(4) 0.031(3) Uani 1 1 d . . . . .
H48A H 0.6250 0.0777 0.5580 0.037 Uiso 1 1 calc R U . . .
H48B H 0.5619 0.1235 0.5199 0.037 Uiso 1 1 calc R U . . .
S1 S 0.76340(18) 0.22257(14) 0.70013(10) 0.0251(6) Uani 1 1 d . . . . .
O11 O 0.8208(5) 0.2760(4) 0.7253(3) 0.0369(19) Uani 1 1 d . . . . .
O21 O 0.7371(4) 0.2465(3) 0.6495(3) 0.0261(17) Uani 1 1 d . . . . .
O31 O 0.6851(4) 0.2012(4) 0.7302(3) 0.0284(17) Uani 1 1 d . . . . .
O41 O 0.8236(4) 0.1528(4) 0.6933(3) 0.0330(18) Uani 1 1 d . . . . .
H41 H 0.7981 0.1225 0.6737 0.050 Uiso 1 1 calc R U . . .
S2 S 0.54439(17) 0.38158(14) 0.57145(10) 0.0262(6) Uani 1 1 d . . . . .
O12 O 0.5386(4) 0.3128(3) 0.5423(3) 0.0257(17) Uani 1 1 d . . . . .
O22 O 0.6376(4) 0.4123(4) 0.5682(3) 0.0323(18) Uani 1 1 d . . . . .
O32 O 0.5218(5) 0.3687(3) 0.6249(2) 0.0319(18) Uani 1 1 d . . . . .
O42 O 0.4819(5) 0.4384(3) 0.5512(3) 0.0351(19) Uani 1 1 d . . . . .
S3 S 0.75515(17) 0.61827(15) 0.70105(11) 0.0305(7) Uani 1 1 d D . . . .
O13 O 0.7130(5) 0.5583(4) 0.7294(3) 0.040(2) Uani 1 1 d D . . . .
O23 O 0.8375(4) 0.6446(4) 0.7245(3) 0.0351(19) Uani 1 1 d D . . . .
O33 O 0.7704(4) 0.5968(4) 0.6481(3) 0.038(2) Uani 1 1 d D . . . .
O43 O 0.6867(5) 0.6829(4) 0.7011(3) 0.046(2) Uani 1 1 d D . . . .
H43A H 0.7039 0.7163 0.6811 0.069 Uiso 1 1 calc R U . . .
S4 S 0.9717(4) 0.4687(3) 0.5634(2) 0.0219(10) Uani 0.760(5) 1 d . U P A 1
O14 O 0.9344(6) 0.4847(4) 0.6133(3) 0.021(2) Uani 0.760(5) 1 d . . P A 1
O24 O 0.9249(6) 0.4045(5) 0.5412(3) 0.024(2) Uani 0.760(5) 1 d . U P A 1
O34 O 1.0692(5) 0.4528(5) 0.5683(4) 0.031(2) Uani 0.760(5) 1 d . . P A 1
O44 O 0.9600(6) 0.5351(4) 0.5304(3) 0.019(2) Uani 0.760(5) 1 d . . P A 1
S4X S 0.9841(13) 0.4591(10) 0.5634(8) 0.0219(16) Uiso 0.240(5) 1 d D U P A 2
O14X O 1.004(2) 0.4594(18) 0.6170(8) 0.056(10) Uiso 0.240(5) 1 d D . P A 2
O24X O 0.9719(19) 0.3839(11) 0.5443(10) 0.024(4) Uiso 0.240(5) 1 d D U P A 2
O34X O 0.908(2) 0.5082(19) 0.5488(16) 0.085(14) Uiso 0.240(5) 1 d D . P A 2
O44X O 1.0694(16) 0.4878(16) 0.5367(12) 0.047(9) Uiso 0.240(5) 1 d D . P A 2
H44X H 1.1154 0.4731 0.5523 0.071 Uiso 0.240(5) 1 calc R U P A 2
S5 S 0.4092(2) 0.52326(15) 0.44260(11) 0.0356(7) Uani 1 1 d . . . . .
O15 O 0.4235(8) 0.5400(5) 0.3915(3) 0.080(3) Uani 1 1 d . . . . .
O25 O 0.4036(5) 0.5889(4) 0.4753(3) 0.0320(18) Uani 1 1 d . . . . .
O35 O 0.3307(5) 0.4742(4) 0.4488(4) 0.059(3) Uani 1 1 d . . . . .
O45 O 0.4928(5) 0.4780(5) 0.4579(3) 0.056(2) Uani 1 1 d . . . . .
H45 H 0.4895 0.4672 0.4887 0.084 Uiso 1 1 calc R U . . .
S6 S 1.0707(4) 0.6506(4) 0.4444(3) 0.0343(10) Uani 0.760(5) 1 d D U P A 1
O16 O 0.9761(6) 0.6687(6) 0.4481(4) 0.047(3) Uani 0.760(5) 1 d D U P A 1
O26 O 1.1269(6) 0.7036(5) 0.4724(4) 0.036(2) Uani 0.760(5) 1 d D U P A 1
O36 O 1.1051(7) 0.6436(5) 0.3926(4) 0.044(3) Uani 0.760(5) 1 d D . P A 1
O46 O 1.0880(6) 0.5724(4) 0.4674(3) 0.029(2) Uani 0.760(5) 1 d D . P A 1
H46 H 1.0453 0.5612 0.4869 0.043 Uiso 0.760(5) 1 calc R U P A 1
S6X S 1.0575(12) 0.6543(12) 0.4447(8) 0.0339(16) Uiso 0.240(5) 1 d D U P A 2
O16X O 0.9985(19) 0.7182(15) 0.4414(13) 0.050(4) Uiso 0.240(5) 1 d D U P A 2
O26X O 1.1519(14) 0.6784(16) 0.4422(13) 0.037(4) Uiso 0.240(5) 1 d D U P A 2
O36X O 1.031(3) 0.5998(18) 0.4058(13) 0.083(13) Uiso 0.240(5) 1 d D . P A 2
O46X O 1.035(3) 0.622(2) 0.4973(11) 0.101(16) Uiso 0.240(5) 1 d D . P A 2
H46X H 1.0460 0.5762 0.4978 0.152 Uiso 0.240(5) 1 calc R U P A 2
S7 S 0.2751(8) 0.4037(7) 0.7412(5) 0.036(3) Uiso 0.240(5) 1 d D U P A 2
O17 O 0.2115(14) 0.4498(12) 0.7134(9) 0.019(4) Uiso 0.240(5) 1 d D U P A 2
O27 O 0.229(2) 0.3378(14) 0.7600(14) 0.097(15) Uiso 0.240(5) 1 d D . P A 2
O37 O 0.327(3) 0.432(2) 0.7845(11) 0.120(19) Uiso 0.240(5) 1 d D . P A 2
O47 O 0.3348(16) 0.3872(15) 0.6953(8) 0.013(4) Uiso 0.240(5) 1 d D U P A 2
H47A H 0.3276 0.4211 0.6737 0.020 Uiso 0.240(5) 1 calc R U P A 2
O1W O 0.7603(5) 0.4229(4) 0.6496(3) 0.051(2) Uani 1 1 d D . . . .
H1W H 0.8052 0.4207 0.6302 0.077 Uiso 1 1 d DR U . . .
H2W H 0.7133 0.4186 0.6320 0.077 Uiso 1 1 d DR U . . .
O2W O 0.7388(5) 0.0691(4) 0.6348(3) 0.051(2) Uani 1 1 d D . . . .
H3W H 0.7649 0.0595 0.6075 0.076 Uiso 1 1 d DR U . . .
H4W H 0.7000 0.0358 0.6400 0.076 Uiso 1 1 d DR U . . .
O3W O 0.3796(7) 0.4709(6) 0.8260(4) 0.052(3) Uani 0.760(5) 1 d D . P A 1
H5W H 0.3319 0.4864 0.8123 0.078 Uiso 0.760(5) 1 d DR U P A 1
H6W H 0.3875 0.4952 0.8527 0.078 Uiso 0.760(5) 1 d DR U P A 1
O4W O 0.7446(6) 0.7728(5) 0.6383(3) 0.074(3) Uani 1 1 d D . . . .
H7W H 0.7000 0.7905 0.6227 0.111 Uiso 1 1 d DR U . . .
H8W H 0.7814 0.8079 0.6434 0.111 Uiso 1 1 d DR U . . .
O5W O 0.8709(7) 0.8588(6) 0.6768(4) 0.096(4) Uani 1 1 d D . . . .
H9W H 0.8470 0.8718 0.7042 0.144 Uiso 1 1 d DR U . . .
H10W H 0.9110 0.8904 0.6695 0.144 Uiso 1 1 d DR U . . .
O6W O 0.2583(5) 0.6391(4) 0.5280(3) 0.046(2) Uani 1 1 d D . . . .
H11W H 0.2170 0.6587 0.5107 0.070 Uiso 1 1 d DR U . . .
H12W H 0.2923 0.6151 0.5084 0.070 Uiso 1 1 d DR U . . .
O7W O 0.2016(5) 0.5436(4) 0.5880(3) 0.042(2) Uani 1 1 d D . . . .
H13W H 0.2213 0.5752 0.5673 0.062 Uiso 1 1 d DR U . . .
H14W H 0.1555 0.5234 0.5756 0.062 Uiso 1 1 d DR U . . .
O8W O 0.3232(5) 0.4514(4) 0.6032(4) 0.060(3) Uani 1 1 d D . . . .
H15W H 0.2945 0.4913 0.5983 0.090 Uiso 1 1 d DR U . . .
H16W H 0.3768 0.4581 0.5938 0.090 Uiso 1 1 d DR U . . .
O1M O 0.253(2) 0.4351(16) 0.7584(10) 0.042(5) Uiso 0.2532(17) 1 d D U P A 1
H1M H 0.1964 0.4377 0.7574 0.063 Uiso 0.2532(17) 1 calc R U P A 1
C1M C 0.286(3) 0.407(2) 0.7121(12) 0.019(3) Uiso 0.2532(17) 1 d D U P A 1
H1MA H 0.2536 0.4312 0.6841 0.029 Uiso 0.2532(17) 1 d R U P A 1
H1MB H 0.2763 0.3530 0.7107 0.029 Uiso 0.2532(17) 1 d R U P A 1
H1MC H 0.3503 0.4184 0.7097 0.029 Uiso 0.2532(17) 1 d R U P A 1
O2M O 0.3387(15) 0.4077(13) 0.6970(10) 0.009(4) Uiso 0.2532(17) 1 d D U P A 3
H2M H 0.3433 0.4252 0.6678 0.013 Uiso 0.2532(17) 1 calc R U P A 3
C2M C 0.2508(17) 0.421(2) 0.7154(16) 0.021(3) Uiso 0.2532(17) 1 d D U P A 3
H2MA H 0.2487 0.4030 0.7503 0.032 Uiso 0.2532(17) 1 d R U P A 3
H2MB H 0.2045 0.3950 0.6956 0.032 Uiso 0.2532(17) 1 d R U P A 3
H2MC H 0.2394 0.4749 0.7147 0.032 Uiso 0.2532(17) 1 d R U P A 3
O3M O 0.1953(9) 0.4386(10) 0.6871(7) 0.005(4) Uiso 0.2532(17) 1 d D U P A 4
H3M H 0.2132 0.4508 0.6582 0.007 Uiso 0.2532(17) 1 calc R U P A 4
C3M C 0.2704 0.4212 0.7176 0.022 Uiso 0.2532 1 d D U P A 4
H3MA H 0.2969 0.4612 0.7319 0.032 Uiso 0.2532 1 d . U P A 4
H3MB H 0.3121 0.3874 0.6988 0.032 Uiso 0.2532 1 d . U P A 4
H3MC H 0.2474 0.3848 0.7470 0.032 Uiso 0.2532 1 d . U P A 4

loop_
_atom_site_aniso_label
_atom_site_aniso_U_11
_atom_site_aniso_U_22
_atom_site_aniso_U_33
_atom_site_aniso_U_23
_atom_site_aniso_U_13
_atom_site_aniso_U_12
N1 0.021(5) 0.029(5) 0.026(5) 0.001(4) 0.003(4) -0.003(4)
N2 0.032(5) 0.027(4) 0.021(5) -0.002(4) -0.006(4) -0.001(4)
N3 0.026(4) 0.026(4) 0.021(5) 0.000(4) 0.001(4) 0.004(4)
N4 0.027(5) 0.032(5) 0.025(5) 0.002(4) 0.002(4) -0.008(4)
N5 0.016(4) 0.031(5) 0.025(5) -0.005(4) -0.003(4) -0.001(4)
N6 0.024(4) 0.023(4) 0.024(5) 0.003(4) 0.000(4) -0.003(4)
N7 0.029(5) 0.018(4) 0.024(5) 0.002(4) -0.001(4) 0.001(4)
N8 0.024(4) 0.040(5) 0.016(5) 0.000(4) -0.009(4) -0.003(4)
N9 0.023(4) 0.030(5) 0.025(5) 0.003(4) 0.002(4) -0.007(4)
N10 0.021(4) 0.033(5) 0.030(6) -0.006(4) 0.001(4) 0.002(4)
N11 0.021(4) 0.022(4) 0.019(5) -0.003(4) -0.002(4) 0.001(3)
N12 0.026(4) 0.022(4) 0.011(5) 0.001(4) 0.001(4) -0.004(3)
C1 0.019(5) 0.023(5) 0.026(6) 0.005(5) 0.001(5) -0.011(4)
C2 0.027(6) 0.024(5) 0.029(7) 0.001(5) -0.004(5) 0.002(5)
C3 0.022(6) 0.031(6) 0.032(7) 0.006(5) -0.004(5) -0.007(5)
C4 0.022(5) 0.026(5) 0.015(6) 0.001(5) 0.003(5) 0.002(5)
C5 0.018(5) 0.019(5) 0.024(6) -0.001(4) 0.001(5) -0.001(4)
C6 0.032(6) 0.034(6) 0.033(7) -0.004(5) 0.007(6) -0.010(5)
C7 0.026(6) 0.030(6) 0.015(6) -0.008(4) 0.001(5) -0.004(5)
C8 0.028(5) 0.033(6) 0.013(6) -0.005(5) 0.007(5) -0.002(5)
C9 0.047(8) 0.058(8) 0.019(7) 0.004(6) -0.001(6) 0.006(6)
C10 0.044(7) 0.035(7) 0.033(7) 0.002(6) -0.009(6) -0.008(5)
C11 0.035(6) 0.028(5) 0.015(6) -0.005(5) 0.001(5) 0.001(5)
C12 0.044(7) 0.028(6) 0.019(6) -0.004(5) 0.007(5) 0.007(5)
C13 0.037(6) 0.016(5) 0.031(7) -0.002(4) 0.000(6) 0.006(5)
C14 0.041(7) 0.020(5) 0.028(7) -0.005(5) 0.014(6) 0.002(5)
C15 0.030(6) 0.035(7) 0.052(9) -0.011(6) 0.014(6) -0.003(5)
C16 0.031(6) 0.034(6) 0.029(7) -0.003(5) -0.006(6) -0.006(5)
C17 0.020(5) 0.031(6) 0.025(7) 0.000(5) -0.008(5) -0.005(5)
C18 0.028(5) 0.030(5) 0.023(6) 0.004(5) -0.007(5) 0.003(5)
C19 0.027(6) 0.029(5) 0.021(6) 0.000(5) 0.007(5) 0.005(5)
C20 0.040(7) 0.031(6) 0.033(7) -0.011(5) 0.005(6) -0.002(5)
C21 0.027(6) 0.034(6) 0.030(7) -0.002(5) 0.009(5) 0.011(5)
C22 0.032(6) 0.043(7) 0.025(7) 0.000(5) -0.008(5) 0.002(5)
C23 0.020(5) 0.028(5) 0.029(7) 0.005(5) -0.003(5) 0.004(4)
C24 0.036(6) 0.021(5) 0.033(7) 0.008(5) -0.003(6) -0.011(5)
C25 0.020(5) 0.033(6) 0.024(6) -0.011(5) 0.000(5) -0.008(5)
C26 0.030(6) 0.030(6) 0.021(6) 0.002(5) 0.001(5) -0.008(5)
C27 0.024(6) 0.038(6) 0.029(7) -0.010(5) -0.002(5) -0.009(5)
C28 0.021(5) 0.029(6) 0.014(6) -0.005(5) 0.003(4) -0.007(5)
C29 0.024(6) 0.027(6) 0.024(6) 0.001(5) 0.002(5) 0.003(5)
C30 0.031(6) 0.032(6) 0.028(7) 0.015(5) -0.006(5) -0.008(5)
C31 0.027(6) 0.034(6) 0.010(5) 0.006(4) -0.005(5) -0.004(5)
C32 0.043(6) 0.037(6) 0.017(6) 0.006(5) -0.005(5) -0.011(5)
C33 0.031(6) 0.037(6) 0.037(7) 0.002(5) -0.006(6) -0.003(5)
C34 0.031(6) 0.037(6) 0.021(6) 0.008(5) 0.000(5) -0.008(5)
C35 0.024(5) 0.025(5) 0.022(6) 0.000(5) -0.004(5) -0.008(4)
C36 0.037(7) 0.056(8) 0.051(9) -0.018(6) -0.017(7) 0.016(6)
C37 0.038(6) 0.030(6) 0.023(6) -0.001(5) -0.005(5) -0.005(5)
C38 0.038(7) 0.034(6) 0.033(7) 0.002(5) -0.010(6) 0.007(5)
C39 0.030(6) 0.031(6) 0.050(9) 0.004(6) -0.010(6) 0.001(5)
C40 0.029(6) 0.033(6) 0.029(7) -0.004(5) -0.002(5) 0.011(5)
C41 0.027(6) 0.024(5) 0.025(6) 0.008(5) 0.007(5) -0.003(5)
C42 0.021(5) 0.037(6) 0.031(7) -0.011(5) -0.001(5) 0.002(5)
C43 0.028(6) 0.020(5) 0.018(6) 0.000(4) -0.006(5) 0.001(4)
C44 0.045(7) 0.024(6) 0.018(6) 0.000(5) -0.001(5) -0.014(5)
C45 0.033(6) 0.034(6) 0.033(7) -0.001(5) -0.001(6) -0.008(5)
C46 0.034(6) 0.040(6) 0.013(6) -0.003(5) 0.012(5) -0.010(5)
C47 0.024(5) 0.033(6) 0.019(6) -0.005(5) 0.006(5) -0.008(5)
C48 0.027(6) 0.045(6) 0.020(6) 0.005(5) 0.002(5) -0.014(5)
S1 0.0297(14) 0.0287(14) 0.0170(15) 0.0016(12) 0.0004(12) -0.0022(12)
O11 0.052(5) 0.038(4) 0.020(4) 0.000(3) -0.011(4) -0.018(4)
O21 0.029(4) 0.032(4) 0.018(4) 0.004(3) -0.003(3) 0.003(3)
O31 0.030(4) 0.036(4) 0.019(4) 0.008(3) 0.014(3) -0.008(3)
O41 0.023(4) 0.035(4) 0.041(5) -0.008(4) 0.000(4) 0.010(3)
S2 0.0273(14) 0.0267(13) 0.0246(17) 0.0006(12) -0.0010(12) 0.0024(12)
O12 0.031(4) 0.019(3) 0.027(4) -0.002(3) -0.009(3) 0.002(3)
O22 0.025(4) 0.030(4) 0.042(5) 0.003(4) 0.004(4) -0.008(3)
O32 0.050(5) 0.029(4) 0.017(4) -0.003(3) 0.001(4) -0.006(4)
O42 0.037(4) 0.035(4) 0.034(5) -0.002(3) -0.014(4) 0.020(3)
S3 0.0272(14) 0.0400(16) 0.0243(17) -0.0066(13) 0.0008(14) 0.0004(13)
O13 0.058(5) 0.041(5) 0.023(5) 0.005(3) -0.003(4) -0.008(4)
O23 0.031(4) 0.046(5) 0.028(5) -0.009(4) -0.009(4) -0.005(4)
O33 0.024(4) 0.070(6) 0.019(4) -0.014(4) -0.003(3) 0.004(4)
O43 0.036(4) 0.041(5) 0.060(7) 0.008(4) 0.022(5) 0.009(4)
S4 0.023(2) 0.0226(19) 0.0205(16) -0.0001(15) -0.0010(16) 0.0012(17)
O14 0.028(5) 0.029(5) 0.005(5) -0.002(4) 0.006(4) 0.000(4)
O24 0.030(4) 0.022(4) 0.020(4) -0.003(3) -0.002(4) -0.007(3)
O34 0.018(5) 0.042(6) 0.032(6) 0.017(5) 0.004(5) 0.006(4)
O44 0.026(5) 0.014(4) 0.017(5) 0.009(4) 0.003(4) 0.001(4)
S5 0.0489(18) 0.0318(15) 0.0260(17) -0.0020(13) -0.0021(15) -0.0011(14)
O15 0.150(10) 0.063(6) 0.027(6) -0.010(5) -0.013(6) 0.014(6)
O25 0.039(4) 0.028(4) 0.029(5) -0.008(3) 0.001(4) -0.006(3)
O35 0.046(5) 0.043(5) 0.089(8) -0.001(5) 0.003(5) -0.014(4)
O45 0.050(5) 0.066(6) 0.052(6) -0.011(5) -0.011(5) 0.024(4)
S6 0.034(2) 0.0353(17) 0.0338(18) 0.0059(16) -0.0018(18) -0.0004(17)
O16 0.039(4) 0.046(5) 0.056(5) 0.008(4) 0.001(4) 0.004(4)
O26 0.037(4) 0.031(4) 0.039(5) -0.008(4) 0.000(4) -0.008(4)
O36 0.063(7) 0.053(7) 0.016(6) 0.001(5) 0.017(6) 0.004(6)
O46 0.023(5) 0.019(4) 0.045(7) 0.014(5) 0.015(5) 0.005(4)
O1W 0.043(5) 0.057(5) 0.054(6) 0.013(4) -0.020(5) -0.009(4)
O2W 0.049(5) 0.053(5) 0.050(6) -0.027(4) 0.014(5) -0.003(4)
O3W 0.053(7) 0.063(7) 0.041(7) 0.019(6) 0.015(6) 0.025(6)
O4W 0.070(7) 0.077(7) 0.076(8) 0.015(5) -0.029(6) -0.004(6)
O5W 0.087(8) 0.134(10) 0.066(8) 0.028(7) -0.021(7) -0.034(7)
O6W 0.039(5) 0.041(5) 0.059(6) -0.013(4) -0.005(5) 0.006(4)
O7W 0.028(4) 0.054(5) 0.042(5) -0.002(4) -0.003(4) -0.004(4)
O8W 0.033(5) 0.042(5) 0.104(8) -0.014(5) 0.003(5) 0.013(4)

loop_
_atom_type_symbol
_atom_type_description
_atom_type_scat_dispersion_real
_atom_type_scat_dispersion_imag
_atom_type_scat_source
C C 0.0033 0.0016 'International Tables Vol C Tables 4.2.6.8 and 6.1.1.4'
H H 0.0000 0.0000 'International Tables Vol C Tables 4.2.6.8 and 6.1.1.4'
N N 0.0061 0.0033 'International Tables Vol C Tables 4.2.6.8 and 6.1.1.4'
O O 0.0106 0.0060 'International Tables Vol C Tables 4.2.6.8 and 6.1.1.4'
S S 0.1246 0.1234 'International Tables Vol C Tables 4.2.6.8 and 6.1.1.4'

loop_
_geom_angle_atom_site_label_1
_geom_angle_atom_site_label_2
_geom_angle_atom_site_label_3
_geom_angle
_geom_angle_site_symmetry_1
_geom_angle_site_symmetry_3
_geom_angle_publ_flag
C5 N1 C1 116.8(8) . . ?
C7 N2 C6 110.5(8) . . ?
C7 N2 H2A 109.6 . . ?
C6 N2 H2A 109.6 . . ?
C7 N2 H2B 109.6 . . ?
C6 N2 H2B 109.6 . . ?
H2A N2 H2B 108.1 . . ?
C11 N3 C12 116.6(8) . . ?
C11 N3 H3A 108.1 . . ?
C12 N3 H3A 108.1 . . ?
C11 N3 H3B 108.1 . . ?
C12 N3 H3B 108.1 . . ?
H3A N3 H3B 107.3 . . ?
C13 N4 C17 117.9(9) . . ?
C19 N5 C18 117.4(8) . . ?
C19 N5 H5A 107.9 . . ?
C18 N5 H5A 107.9 . . ?
C19 N5 H5B 107.9 . . ?
C18 N5 H5B 107.9 . . ?
H5A N5 H5B 107.2 . . ?
C24 N6 C23 113.8(8) . . ?
C24 N6 H6A 108.8 . . ?
C23 N6 H6A 108.8 . . ?
C24 N6 H6B 108.8 . . ?
C23 N6 H6B 108.8 . . ?
H6A N6 H6B 107.7 . . ?
C29 N7 C25 117.2(8) . . ?
C30 N8 C31 112.1(7) . . ?
C30 N8 H8A 109.2 . . ?
C31 N8 H8A 109.2 . . ?
C30 N8 H8B 109.2 . . ?
C31 N8 H8B 109.2 . . ?
H8A N8 H8B 107.9 . . ?
C36 N9 C35 114.9(8) . . ?
C36 N9 H9A 108.5 . . ?
C35 N9 H9A 108.5 . . ?
C36 N9 H9B 108.5 . . ?
C35 N9 H9B 108.5 . . ?
H9A N9 H9B 107.5 . . ?
C41 N10 C37 118.0(9) . . ?
C42 N11 C43 115.5(7) . . ?
C42 N11 H11A 108.4 . . ?
C43 N11 H11A 108.4 . . ?
C42 N11 H11B 108.4 . . ?
C43 N11 H11B 108.4 . . ?
H11A N11 H11B 107.5 . . ?
C48 N12 C47 113.2(7) . . ?
C48 N12 H12A 108.9 . . ?
C47 N12 H12A 108.9 . . ?
C48 N12 H12B 108.9 . . ?
C47 N12 H12B 108.9 . . ?
H12A N12 H12B 107.8 . . ?
N1 C1 C2 122.9(9) . . ?
N1 C1 C48 117.0(8) . . ?
C2 C1 C48 120.1(9) . . ?
C3 C2 C1 118.5(10) . . ?
C3 C2 H2 120.8 . . ?
C1 C2 H2 120.8 . . ?
C4 C3 C2 119.3(10) . . ?
C4 C3 H3 120.3 . . ?
C2 C3 H3 120.3 . . ?
C5 C4 C3 118.5(9) . . ?
C5 C4 H4 120.8 . . ?
C3 C4 H4 120.8 . . ?
N1 C5 C4 124.0(9) . . ?
N1 C5 C6 118.8(8) . . ?
C4 C5 C6 117.2(9) . . ?
C5 C6 N2 109.7(8) . . ?
C5 C6 H6C 109.7 . . ?
N2 C6 H6C 109.7 . . ?
C5 C6 H6D 109.7 . . ?
N2 C6 H6D 109.7 . . ?
H6C C6 H6D 108.2 . . ?
N2 C7 C8 112.4(8) . . ?
N2 C7 C11 111.6(8) . . ?
C8 C7 C11 106.7(8) . . ?
N2 C7 H7 108.7 . . ?
C8 C7 H7 108.7 . . ?
C11 C7 H7 108.7 . . ?
C7 C8 C9 105.9(8) . . ?
C7 C8 H8C 110.6 . . ?
C9 C8 H8C 110.6 . . ?
C7 C8 H8D 110.6 . . ?
C9 C8 H8D 110.6 . . ?
H8C C8 H8D 108.7 . . ?
C10 C9 C8 104.1(9) . . ?
C10 C9 H9C 110.9 . . ?
C8 C9 H9C 110.9 . . ?
C10 C9 H9D 110.9 . . ?
C8 C9 H9D 110.9 . . ?
H9C C9 H9D 109.0 . . ?
C9 C10 C11 102.6(8) . . ?
C9 C10 H10A 111.2 . . ?
C11 C10 H10A 111.2 . . ?
C9 C10 H10B 111.2 . . ?
C11 C10 H10B 111.2 . . ?
H10A C10 H10B 109.2 . . ?
N3 C11 C7 114.8(8) . . ?
N3 C11 C10 116.0(8) . . ?
C7 C11 C10 102.1(8) . . ?
N3 C11 H11 107.8 . . ?
C7 C11 H11 107.8 . . ?
C10 C11 H11 107.8 . . ?
C13 C12 N3 110.5(8) . . ?
C13 C12 H12C 109.5 . . ?
N3 C12 H12C 109.5 . . ?
C13 C12 H12D 109.5 . . ?
N3 C12 H12D 109.5 . . ?
H12C C12 H12D 108.1 . . ?
N4 C13 C14 123.2(10) . . ?
N4 C13 C12 115.6(9) . . ?
C14 C13 C12 121.2(10) . . ?
C13 C14 C15 119.4(10) . . ?
C13 C14 H14 120.3 . . ?
C15 C14 H14 120.3 . . ?
C16 C15 C14 118.7(10) . . ?
C16 C15 H15 120.6 . . ?
C14 C15 H15 120.6 . . ?
C15 C16 C17 118.8(10) . . ?
C15 C16 H16 120.6 . . ?
C17 C16 H16 120.6 . . ?
N4 C17 C16 121.9(10) . . ?
N4 C17 C18 116.7(8) . . ?
C16 C17 C18 121.4(9) . . ?
N5 C18 C17 110.0(8) . . ?
N5 C18 H18A 109.7 . . ?
C17 C18 H18A 109.7 . . ?
N5 C18 H18B 109.7 . . ?
C17 C18 H18B 109.7 . . ?
H18A C18 H18B 108.2 . . ?
N5 C19 C20 114.8(8) . . ?
N5 C19 C23 114.7(8) . . ?
C20 C19 C23 106.8(8) . . ?
N5 C19 H19 106.7 . . ?
C20 C19 H19 106.7 . . ?
C23 C19 H19 106.7 . . ?
C21 C20 C19 101.8(8) . . ?
C21 C20 H20A 111.4 . . ?
C19 C20 H20A 111.4 . . ?
C21 C20 H20B 111.4 . . ?
C19 C20 H20B 111.4 . . ?
H20A C20 H20B 109.3 . . ?
C20 C21 C22 103.3(8) . . ?
C20 C21 H21A 111.1 . . ?
C22 C21 H21A 111.1 . . ?
C20 C21 H21B 111.1 . . ?
C22 C21 H21B 111.1 . . ?
H21A C21 H21B 109.1 . . ?
C23 C22 C21 105.8(9) . . ?
C23 C22 H22A 110.6 . . ?
C21 C22 H22A 110.6 . . ?
C23 C22 H22B 110.6 . . ?
C21 C22 H22B 110.6 . . ?
H22A C22 H22B 108.7 . . ?
N6 C23 C22 115.0(8) . . ?
N6 C23 C19 109.2(8) . . ?
C22 C23 C19 103.9(8) . . ?
N6 C23 H23 109.5 . . ?
C22 C23 H23 109.5 . . ?
C19 C23 H23 109.5 . . ?
N6 C24 C25 112.1(8) . . ?
N6 C24 H24A 109.2 . . ?
C25 C24 H24A 109.2 . . ?
N6 C24 H24B 109.2 . . ?
C25 C24 H24B 109.2 . . ?
H24A C24 H24B 107.9 . . ?
N7 C25 C26 122.0(9) . . ?
N7 C25 C24 116.7(8) . . ?
C26 C25 C24 121.2(9) . . ?
C25 C26 C27 119.9(10) . . ?
C25 C26 H26 120.0 . . ?
C27 C26 H26 120.0 . . ?
C26 C27 C28 118.7(9) . . ?
C26 C27 H27 120.7 . . ?
C28 C27 H27 120.7 . . ?
C29 C28 C27 118.9(10) . . ?
C29 C28 H28 120.6 . . ?
C27 C28 H28 120.6 . . ?
N7 C29 C28 123.3(9) . . ?
N7 C29 C30 115.9(9) . . ?
C28 C29 C30 120.7(9) . . ?
N8 C30 C29 111.9(8) . . ?
N8 C30 H30A 109.2 . . ?
C29 C30 H30A 109.2 . . ?
N8 C30 H30B 109.2 . . ?
C29 C30 H30B 109.2 . . ?
H30A C30 H30B 107.9 . . ?
C35 C31 N8 112.8(8) . . ?
C35 C31 C32 105.0(8) . . ?
N8 C31 C32 110.0(8) . . ?
C35 C31 H31 109.7 . . ?
N8 C31 H31 109.7 . . ?
C32 C31 H31 109.7 . . ?
C33 C32 C31 106.3(8) . . ?
C33 C32 H32A 110.5 . . ?
C31 C32 H32A 110.5 . . ?
C33 C32 H32B 110.5 . . ?
C31 C32 H32B 110.5 . . ?
H32A C32 H32B 108.7 . . ?
C32 C33 C34 102.3(9) . . ?
C32 C33 H33A 111.3 . . ?
C34 C33 H33A 111.3 . . ?
C32 C33 H33B 111.3 . . ?
C34 C33 H33B 111.3 . . ?
H33A C33 H33B 109.2 . . ?
C35 C34 C33 102.0(8) . . ?
C35 C34 H34A 111.4 . . ?
C33 C34 H34A 111.4 . . ?
C35 C34 H34B 111.4 . . ?
C33 C34 H34B 111.4 . . ?
H34A C34 H34B 109.2 . . ?
N9 C35 C34 114.5(8) . . ?
N9 C35 C31 115.1(8) . . ?
C34 C35 C31 104.8(8) . . ?
N9 C35 H35 107.3 . . ?
C34 C35 H35 107.3 . . ?
C31 C35 H35 107.3 . . ?
N9 C36 C37 110.9(9) . . ?
N9 C36 H36A 109.5 . . ?
C37 C36 H36A 109.5 . . ?
N9 C36 H36B 109.5 . . ?
C37 C36 H36B 109.5 . . ?
H36A C36 H36B 108.0 . . ?
N10 C37 C38 123.8(10) . . ?
N10 C37 C36 116.8(9) . . ?
C38 C37 C36 119.5(10) . . ?
C39 C38 C37 117.3(11) . . ?
C39 C38 H38 121.3 . . ?
C37 C38 H38 121.3 . . ?
C38 C39 C40 120.3(10) . . ?
C38 C39 H39 119.9 . . ?
C40 C39 H39 119.9 . . ?
C39 C40 C41 117.8(10) . . ?
C39 C40 H40 121.1 . . ?
C41 C40 H40 121.1 . . ?
N10 C41 C40 122.8(10) . . ?
N10 C41 C42 116.7(8) . . ?
C40 C41 C42 120.5(9) . . ?
N11 C42 C41 109.5(8) . . ?
N11 C42 H42A 109.8 . . ?
C41 C42 H42A 109.8 . . ?
N11 C42 H42B 109.8 . . ?
C41 C42 H42B 109.8 . . ?
H42A C42 H42B 108.2 . . ?
N11 C43 C44 113.4(8) . . ?
N11 C43 C47 112.7(8) . . ?
C44 C43 C47 105.6(8) . . ?
N11 C43 H43 108.3 . . ?
C44 C43 H43 108.3 . . ?
C47 C43 H43 108.3 . . ?
C45 C44 C43 106.1(8) . . ?
C45 C44 H44A 110.5 . . ?
C43 C44 H44A 110.5 . . ?
C45 C44 H44B 110.5 . . ?
C43 C44 H44B 110.5 . . ?
H44A C44 H44B 108.7 . . ?
C44 C45 C46 101.4(8) . . ?
C44 C45 H45A 111.5 . . ?
C46 C45 H45A 111.5 . . ?
C44 C45 H45B 111.5 . . ?
C46 C45 H45B 111.5 . . ?
H45A C45 H45B 109.3 . . ?
C45 C46 C47 102.4(8) . . ?
C45 C46 H46A 111.3 . . ?
C47 C46 H46A 111.3 . . ?
C45 C46 H46B 111.3 . . ?
C47 C46 H46B 111.3 . . ?
H46A C46 H46B 109.2 . . ?
N12 C47 C46 112.8(8) . . ?
N12 C47 C43 111.3(8) . . ?
C46 C47 C43 102.8(8) . . ?
N12 C47 H47 109.9 . . ?
C46 C47 H47 109.9 . . ?
C43 C47 H47 109.9 . . ?
N12 C48 C1 111.5(8) . . ?
N12 C48 H48A 109.3 . . ?
C1 C48 H48A 109.3 . . ?
N12 C48 H48B 109.3 . . ?
C1 C48 H48B 109.3 . . ?
H48A C48 H48B 108.0 . . ?
O11 S1 O31 112.8(4) . . ?
O11 S1 O21 112.9(4) . . ?
O31 S1 O21 111.6(4) . . ?
O11 S1 O41 104.5(4) . . ?
O31 S1 O41 108.2(4) . . ?
O21 S1 O41 106.4(4) . . ?
S1 O41 H41 109.5 . . ?
O12 S2 O42 110.4(4) . . ?
O12 S2 O32 111.5(4) . . ?
O42 S2 O32 108.5(4) . . ?
O12 S2 O22 109.6(4) . . ?
O42 S2 O22 107.9(4) . . ?
O32 S2 O22 108.9(4) . . ?
O23 S3 O13 112.2(5) . . ?
O23 S3 O33 111.5(4) . . ?
O13 S3 O33 111.7(4) . . ?
O23 S3 O43 108.1(5) . . ?
O13 S3 O43 105.7(4) . . ?
O33 S3 O43 107.3(5) . . ?
S3 O43 H43A 109.5 . . ?
O24 S4 O14 109.9(6) . . ?
O24 S4 O34 110.4(6) . . ?
O14 S4 O34 109.1(6) . . ?
O24 S4 O44 109.3(6) . . ?
O14 S4 O44 109.6(6) . . ?
O34 S4 O44 108.6(6) . . ?
O24X S4X O14X 111.9(19) . . ?
O24X S4X O34X 111(2) . . ?
O14X S4X O34X 114(2) . . ?
O24X S4X O44X 104.5(17) . . ?
O14X S4X O44X 106.8(19) . . ?
O34X S4X O44X 108(2) . . ?
S4X O44X H44X 109.5 . . ?
O15 S5 O25 114.3(5) . . ?
O15 S5 O35 110.8(6) . . ?
O25 S5 O35 111.6(5) . . ?
O15 S5 O45 104.3(6) . . ?
O25 S5 O45 108.0(5) . . ?
O35 S5 O45 107.1(5) . . ?
S5 O45 H45 109.5 . . ?
O16 S6 O26 112.0(7) . . ?
O16 S6 O36 114.7(7) . . ?
O26 S6 O36 109.5(7) . . ?
O16 S6 O46 109.7(7) . . ?
O26 S6 O46 106.8(6) . . ?
O36 S6 O46 103.6(6) . . ?
S6 O46 H46 109.5 . . ?
O16X S6X O26X 110(2) . . ?
O16X S6X O36X 109(2) . . ?
O26X S6X O36X 115(2) . . ?
O16X S6X O46X 102(2) . . ?
O26X S6X O46X 111(2) . . ?
O36X S6X O46X 109(2) . . ?
S6X O46X H46X 109.5 . . ?
O27 S7 O17 109.5(18) . . ?
O27 S7 O37 105(2) . . ?
O17 S7 O37 123(2) . . ?
O27 S7 O47 112.8(19) . . ?
O17 S7 O47 94.4(15) . . ?
O37 S7 O47 113(2) . . ?
S7 O47 H47A 109.5 . . ?
H1W O1W H2W 108.1 . . ?
H3W O2W H4W 108.3 . . ?
H5W O3W H6W 108.1 . . ?
H7W O4W H8W 107.9 . . ?
H9W O5W H10W 108.1 . . ?
H11W O6W H12W 108.1 . . ?
H13W O7W H14W 108.2 . . ?
H15W O8W H16W 108.1 . . ?
C1M O1M H1M 109.5 . . ?
O1M C1M H1MA 110.1 . . ?
O1M C1M H1MB 109.6 . . ?
H1MA C1M H1MB 109.5 . . ?
O1M C1M H1MC 108.7 . . ?
H1MA C1M H1MC 109.5 . . ?
H1MB C1M H1MC 109.5 . . ?
C2M O2M H2M 109.5 . . ?
O2M C2M H2MA 107.6 . . ?
O2M C2M H2MB 112.3 . . ?
H2MA C2M H2MB 109.5 . . ?
O2M C2M H2MC 108.5 . . ?
H2MA C2M H2MC 109.6 . . ?
H2MB C2M H2MC 109.4 . . ?
C3M O3M H3M 109.5 . . ?
O3M C3M H3MA 114.3 . . ?
O3M C3M H3MB 109.4 . . ?
H3MA C3M H3MB 115.0 . . ?
O3M C3M H3MC 107.6 . . ?
H3MA C3M H3MC 108.3 . . ?
H3MB C3M H3MC 101.2 . . ?

loop_
_geom_bond_atom_site_label_1
_geom_bond_atom_site_label_2
_geom_bond_distance
_geom_bond_site_symmetry_2
_geom_bond_publ_flag
N1 C5 1.339(12) . ?
N1 C1 1.348(12) . ?
N2 C7 1.494(11) . ?
N2 C6 1.530(12) . ?
N2 H2A 0.9100 . ?
N2 H2B 0.9100 . ?
N3 C11 1.473(12) . ?
N3 C12 1.509(12) . ?
N3 H3A 0.9100 . ?
N3 H3B 0.9100 . ?
N4 C13 1.332(13) . ?
N4 C17 1.345(12) . ?
N5 C19 1.483(12) . ?
N5 C18 1.494(11) . ?
N5 H5A 0.9100 . ?
N5 H5B 0.9100 . ?
N6 C24 1.471(11) . ?
N6 C23 1.484(12) . ?
N6 H6A 0.9100 . ?
N6 H6B 0.9100 . ?
N7 C29 1.355(12) . ?
N7 C25 1.371(12) . ?
N8 C30 1.475(12) . ?
N8 C31 1.512(11) . ?
N8 H8A 0.9100 . ?
N8 H8B 0.9100 . ?
N9 C36 1.484(12) . ?
N9 C35 1.494(12) . ?
N9 H9A 0.9100 . ?
N9 H9B 0.9100 . ?
N10 C41 1.325(12) . ?
N10 C37 1.329(12) . ?
N11 C42 1.472(11) . ?
N11 C43 1.501(11) . ?
N11 H11A 0.9100 . ?
N11 H11B 0.9100 . ?
N12 C48 1.481(11) . ?
N12 C47 1.503(11) . ?
N12 H12A 0.9100 . ?
N12 H12B 0.9100 . ?
C1 C2 1.388(13) . ?
C1 C48 1.501(13) . ?
C2 C3 1.379(14) . ?
C2 H2 0.9500 . ?
C3 C4 1.378(14) . ?
C3 H3 0.9500 . ?
C4 C5 1.370(12) . ?
C4 H4 0.9500 . ?
C5 C6 1.521(13) . ?
C6 H6C 0.9900 . ?
C6 H6D 0.9900 . ?
C7 C8 1.526(13) . ?
C7 C11 1.541(13) . ?
C7 H7 1.0000 . ?
C8 C9 1.545(14) . ?
C8 H8C 0.9900 . ?
C8 H8D 0.9900 . ?
C9 C10 1.480(14) . ?
C9 H9C 0.9900 . ?
C9 H9D 0.9900 . ?
C10 C11 1.584(14) . ?
C10 H10A 0.9900 . ?
C10 H10B 0.9900 . ?
C11 H11 1.0000 . ?
C12 C13 1.495(13) . ?
C12 H12C 0.9900 . ?
C12 H12D 0.9900 . ?
C13 C14 1.354(13) . ?
C14 C15 1.388(15) . ?
C14 H14 0.9500 . ?
C15 C16 1.362(14) . ?
C15 H15 0.9500 . ?
C16 C17 1.399(13) . ?
C16 H16 0.9500 . ?
C17 C18 1.497(13) . ?
C18 H18A 0.9900 . ?
C18 H18B 0.9900 . ?
C19 C20 1.553(14) . ?
C19 C23 1.554(13) . ?
C19 H19 1.0000 . ?
C20 C21 1.493(14) . ?
C20 H20A 0.9900 . ?
C20 H20B 0.9900 . ?
C21 C22 1.525(13) . ?
C21 H21A 0.9900 . ?
C21 H21B 0.9900 . ?
C22 C23 1.510(14) . ?
C22 H22A 0.9900 . ?
C22 H22B 0.9900 . ?
C23 H23 1.0000 . ?
C24 C25 1.487(13) . ?
C24 H24A 0.9900 . ?
C24 H24B 0.9900 . ?
C25 C26 1.374(13) . ?
C26 C27 1.384(13) . ?
C26 H26 0.9500 . ?
C27 C28 1.392(14) . ?
C27 H27 0.9500 . ?
C28 C29 1.373(13) . ?
C28 H28 0.9500 . ?
C29 C30 1.504(13) . ?
C30 H30A 0.9900 . ?
C30 H30B 0.9900 . ?
C31 C35 1.506(13) . ?
C31 C32 1.551(13) . ?
C31 H31 1.0000 . ?
C32 C33 1.524(14) . ?
C32 H32A 0.9900 . ?
C32 H32B 0.9900 . ?
C33 C34 1.542(14) . ?
C33 H33A 0.9900 . ?
C33 H33B 0.9900 . ?
C34 C35 1.504(13) . ?
C34 H34A 0.9900 . ?
C34 H34B 0.9900 . ?
C35 H35 1.0000 . ?
C36 C37 1.516(14) . ?
C36 H36A 0.9900 . ?
C36 H36B 0.9900 . ?
C37 C38 1.384(14) . ?
C38 C39 1.367(15) . ?
C38 H38 0.9500 . ?
C39 C40 1.383(14) . ?
C39 H39 0.9500 . ?
C40 C41 1.387(13) . ?
C40 H40 0.9500 . ?
C41 C42 1.536(13) . ?
C42 H42A 0.9900 . ?
C42 H42B 0.9900 . ?
C43 C44 1.540(13) . ?
C43 C47 1.548(13) . ?
C43 H43 1.0000 . ?
C44 C45 1.523(13) . ?
C44 H44A 0.9900 . ?
C44 H44B 0.9900 . ?
C45 C46 1.530(13) . ?
C45 H45A 0.9900 . ?
C45 H45B 0.9900 . ?
C46 C47 1.533(13) . ?
C46 H46A 0.9900 . ?
C46 H46B 0.9900 . ?
C47 H47 1.0000 . ?
C48 H48A 0.9900 . ?
C48 H48B 0.9900 . ?
S1 O11 1.442(7) . ?
S1 O31 1.456(7) . ?
S1 O21 1.464(7) . ?
S1 O41 1.542(7) . ?
O41 H41 0.8400 . ?
S2 O12 1.454(6) . ?
S2 O42 1.474(6) . ?
S2 O32 1.476(7) . ?
S2 O22 1.487(6) . ?
S3 O23 1.447(7) . ?
S3 O13 1.451(7) . ?
S3 O33 1.475(7) . ?
S3 O43 1.536(7) . ?
O43 H43A 0.8400 . ?
S4 O24 1.463(9) . ?
S4 O14 1.464(9) . ?
S4 O34 1.476(9) . ?
S4 O44 1.487(9) . ?
S4X O24X 1.447(7) . ?
S4X O14X 1.451(8) . ?
S4X O34X 1.475(8) . ?
S4X O44X 1.535(8) . ?
O44X H44X 0.8400 . ?
S5 O15 1.405(9) . ?
S5 O25 1.462(7) . ?
S5 O35 1.464(8) . ?
S5 O45 1.532(8) . ?
O45 H45 0.8400 . ?
S6 O16 1.440(10) . ?
S6 O26 1.462(9) . ?
S6 O36 1.474(10) . ?
S6 O46 1.546(9) . ?
O46 H46 0.8400 . ?
S6X O16X 1.440(10) . ?
S6X O26X 1.462(10) . ?
S6X O36X 1.474(11) . ?
S6X O46X 1.546(10) . ?
O46X H46X 0.8400 . ?
S7 O27 1.446(7) . ?
S7 O17 1.452(8) . ?
S7 O37 1.474(8) . ?
S7 O47 1.535(8) . ?
O47 H47A 0.8400 . ?
O1W H1W 0.8413 . ?
O1W H2W 0.8414 . ?
O2W H3W 0.8382 . ?
O2W H4W 0.8400 . ?
O3W H5W 0.8401 . ?
O3W H6W 0.8403 . ?
O4W H7W 0.8401 . ?
O4W H8W 0.8407 . ?
O5W H9W 0.8407 . ?
O5W H10W 0.8406 . ?
O6W H11W 0.8400 . ?
O6W H12W 0.8410 . ?
O7W H13W 0.8401 . ?
O7W H14W 0.8395 . ?
O8W H15W 0.8403 . ?
O8W H16W 0.8397 . ?
O1M C1M 1.409(3) . ?
O1M H1M 0.8400 . ?
C1M H1MA 0.9798 . ?
C1M H1MB 0.9800 . ?
C1M H1MC 0.9799 . ?
O2M C2M 1.409(3) . ?
O2M H2M 0.8400 . ?
C2M H2MA 0.9798 . ?
C2M H2MB 0.9802 . ?
C2M H2MC 0.9796 . ?
O3M C3M 1.410(3) . ?
O3M H3M 0.8400 . ?
C3M H3MA 0.8985 . ?
C3M H3MB 0.9982 . ?
C3M H3MC 1.0722 . ?

loop_
_geom_hbond_atom_site_label_D
_geom_hbond_atom_site_label_H
_geom_hbond_atom_site_label_A
_geom_hbond_distance_DH
_geom_hbond_distance_HA
_geom_hbond_distance_DA
_geom_hbond_angle_DHA
_geom_hbond_site_symmetry_A
N2 H2A O31 0.91 1.87 2.757(10) 164.5 .
N2 H2B O32 0.91 1.83 2.701(11) 158.9 .
N3 H3A O32 0.91 1.90 2.777(10) 160.5 .
N3 H3B O13 0.91 1.98 2.777(11) 144.7 .
N3 H3B O1W 0.91 2.54 3.093(12) 119.9 .
N5 H5A O33 0.91 1.90 2.729(10) 150.5 .
N5 H5B O22 0.91 1.86 2.745(10) 163.4 .
N6 H6A O33 0.91 2.03 2.863(11) 151.5 .
N6 H6B O44 0.91 1.86 2.758(11) 168.7 .
N6 H6B O34X 0.91 2.01 2.76(3) 138.8 .
N6 H6B O46X 0.91 2.47 3.18(4) 134.7 .
N8 H8A O14 0.91 1.89 2.780(11) 163.8 .
N8 H8A O14X 0.91 2.05 2.86(3) 148.7 .
N8 H8B O23 0.91 1.86 2.756(10) 168.3 .
N9 H9A O11 0.91 1.94 2.773(10) 152.1 .
N9 H9B O14 0.91 2.00 2.840(11) 151.9 .
N9 H9B O14X 0.91 1.80 2.66(3) 155.4 .
N11 H11A O24 0.91 1.87 2.744(11) 159.2 .
N11 H11A O24X 0.91 1.97 2.80(2) 150.8 .
N11 H11B O21 0.91 1.89 2.760(10) 158.5 .
N12 H12A O21 0.91 2.07 2.886(10) 148.0 .
N12 H12B O12 0.91 1.82 2.733(10) 177.5 .
C4 H4 O13 0.95 2.57 3.363(12) 141.7 3_646
C6 H6C O43 0.99 2.45 3.228(13) 134.7 3_646
C6 H6D O47 0.99 2.44 3.30(3) 144.9 .
C7 H7 O47 1.00 2.36 3.25(3) 148.4 .
C7 H7 O2M 1.00 2.39 3.32(3) 153.0 .
C8 H8D O36 0.99 2.50 3.434(14) 156.3 2_665
C12 H12C O37 0.99 2.43 3.40(4) 167.1 .
C12 H12C O3W 0.99 2.59 3.359(14) 134.7 .
C12 H12C O2M 0.99 2.44 3.18(3) 130.8 .
C16 H16 O16X 0.95 2.37 2.97(3) 120.0 4_466
C18 H18A O25 0.99 2.50 3.392(12) 149.7 .
C18 H18B O26 0.99 2.55 3.536(14) 171.0 4_466
C18 H18B O16X 0.99 2.48 3.23(3) 132.2 4_466
C19 H19 O34X 1.00 2.00 2.91(2) 150.6 .
C22 H22A O16 0.99 2.24 3.047(14) 137.7 .
C22 H22A O16X 0.99 2.59 3.53(3) 158.9 .
C23 H23 O26 1.00 2.46 3.315(13) 142.8 4_466
C23 H23 O26X 1.00 2.61 3.54(3) 154.0 4_466
C24 H24A O4W 0.99 2.54 3.267(15) 130.1 .
C24 H24B O16 0.99 2.47 3.287(16) 139.6 .
C24 H24B O16X 0.99 2.46 3.40(3) 158.9 .
C28 H28 O11 0.95 2.58 3.292(12) 131.6 3_756
C30 H30B O41 0.99 2.51 3.458(13) 160.0 3_756
C31 H31 O17 1.00 2.42 3.39(2) 164.3 1_655
C31 H31 O3M 1.00 2.51 3.44(2) 153.1 1_655
C32 H32A O15 0.99 2.61 3.386(14) 135.0 2_665
C35 H35 O1W 1.00 2.61 3.289(13) 124.7 .
C36 H36B O17 0.99 2.40 3.39(3) 175.2 1_655
C36 H36B O3M 0.99 2.20 3.14(2) 157.7 1_655
C38 H38 O27 0.95 2.47 3.30(4) 145.6 1_655
C40 H40 O45 0.95 2.58 3.354(13) 138.6 4_556
C42 H42A O12 0.99 2.34 3.272(12) 155.8 4_556
C43 H43 O22 1.00 2.41 3.405(12) 171.8 .
C46 H46A O34 0.99 2.48 3.328(13) 143.3 4_456
C47 H47 O35 1.00 2.45 3.415(13) 160.8 4_556
C48 H48B O24X 0.99 2.17 3.13(3) 163.7 4_456
C48 H48B O44X 0.99 2.49 3.14(3) 122.3 4_456
O41 H41 O2W 0.84 1.66 2.495(10) 174.0 .
O43 H43A O4W 0.84 1.63 2.470(12) 172.6 .
O44X H44X O7W 0.84 2.03 2.59(3) 123.1 1_655
O45 H45 O42 0.84 1.74 2.580(11) 176.0 .
O46 H46 O44 0.84 1.77 2.612(12) 176.7 .
O46X H46X O44X 0.84 1.92 2.67(5) 148.4 .
O47 H47A O8W 0.84 1.95 2.71(3) 149.3 .
O1W H1W O14 0.84 2.27 2.963(11) 139.7 .
O1W H2W O22 0.84 2.03 2.828(11) 157.3 .
O2W H3W O35 0.84 1.88 2.715(12) 171.7 4_556
O2W H4W O3W 0.84 1.88 2.690(12) 160.9 3_646
O3W H5W O1M 0.84 2.06 2.67(3) 128.9 .
O4W H7W O36 0.84 1.88 2.676(13) 158.3 4_466
O4W H7W O26X 0.84 1.95 2.69(3) 146.2 4_466
O4W H8W O5W 0.84 1.84 2.626(13) 156.1 .
O5W H9W O27 0.84 1.60 2.27(4) 135.2 3_656
O5W H9W O1M 0.84 2.11 2.86(3) 148.2 3_656
O5W H10W O15 0.84 2.05 2.677(14) 130.7 4_566
O6W H11W O26 0.84 1.86 2.699(12) 179.0 1_455
O6W H11W O26X 0.84 2.09 2.86(3) 151.7 1_455
O6W H12W O25 0.84 1.92 2.716(10) 156.7 .
O7W H13W O6W 0.84 1.64 2.480(11) 178.0 .
O7W H14W O34 0.84 1.80 2.596(11) 156.6 1_455
O7W H14W O44X 0.84 1.76 2.59(3) 167.1 1_455
O8W H15W O7W 0.84 1.68 2.472(10) 155.4 .
O8W H16W O42 0.84 1.96 2.734(11) 153.8 .
C1M H1MA O8W 0.98 2.41 3.05(4) 122.4 .
O2M H2M O8W 0.84 1.80 2.62(3) 164.4 .
O3M H3M O7W 0.84 2.50 3.232(19) 146.2 .
O3M H3M O8W 0.84 2.19 2.93(2) 147.8 .

loop_
_geom_torsion_atom_site_label_1
_geom_torsion_atom_site_label_2
_geom_torsion_atom_site_label_3
_geom_torsion_atom_site_label_4
_geom_torsion
_geom_torsion_site_symmetry_1
_geom_torsion_site_symmetry_2
_geom_torsion_site_symmetry_3
_geom_torsion_site_symmetry_4
_geom_torsion_publ_flag
C5 N1 C1 C2 0.4(14) . . . . ?
C5 N1 C1 C48 -179.7(8) . . . . ?
N1 C1 C2 C3 -0.7(15) . . . . ?
C48 C1 C2 C3 179.4(9) . . . . ?
C1 C2 C3 C4 0.5(14) . . . . ?
C2 C3 C4 C5 -0.2(15) . . . . ?
C1 N1 C5 C4 -0.1(14) . . . . ?
C1 N1 C5 C6 -177.5(9) . . . . ?
C3 C4 C5 N1 -0.1(15) . . . . ?
C3 C4 C5 C6 177.4(9) . . . . ?
N1 C5 C6 N2 -7.0(13) . . . . ?
C4 C5 C6 N2 175.3(8) . . . . ?
C7 N2 C6 C5 179.4(8) . . . . ?
C6 N2 C7 C8 69.7(10) . . . . ?
C6 N2 C7 C11 -170.4(8) . . . . ?
N2 C7 C8 C9 120.0(9) . . . . ?
C11 C7 C8 C9 -2.7(10) . . . . ?
C7 C8 C9 C10 28.6(11) . . . . ?
C8 C9 C10 C11 -42.3(10) . . . . ?
C12 N3 C11 C7 66.6(11) . . . . ?
C12 N3 C11 C10 -52.3(12) . . . . ?
N2 C7 C11 N3 88.2(10) . . . . ?
C8 C7 C11 N3 -148.6(8) . . . . ?
N2 C7 C11 C10 -145.3(8) . . . . ?
C8 C7 C11 C10 -22.2(10) . . . . ?
C9 C10 C11 N3 165.7(9) . . . . ?
C9 C10 C11 C7 40.1(10) . . . . ?
C11 N3 C12 C13 -164.1(8) . . . . ?
C17 N4 C13 C14 1.1(14) . . . . ?
C17 N4 C13 C12 179.9(9) . . . . ?
N3 C12 C13 N4 -20.5(12) . . . . ?
N3 C12 C13 C14 158.4(9) . . . . ?
N4 C13 C14 C15 -2.5(16) . . . . ?
C12 C13 C14 C15 178.8(10) . . . . ?
C13 C14 C15 C16 1.8(16) . . . . ?
C14 C15 C16 C17 0.0(15) . . . . ?
C13 N4 C17 C16 0.9(14) . . . . ?
C13 N4 C17 C18 -179.8(8) . . . . ?
C15 C16 C17 N4 -1.4(15) . . . . ?
C15 C16 C17 C18 179.3(9) . . . . ?
C19 N5 C18 C17 -170.9(8) . . . . ?
N4 C17 C18 N5 -1.0(12) . . . . ?
C16 C17 C18 N5 178.4(9) . . . . ?
C18 N5 C19 C20 -63.3(11) . . . . ?
C18 N5 C19 C23 61.0(11) . . . . ?
N5 C19 C20 C21 156.9(8) . . . . ?
C23 C19 C20 C21 28.6(10) . . . . ?
C19 C20 C21 C22 -41.7(10) . . . . ?
C20 C21 C22 C23 40.8(10) . . . . ?
C24 N6 C23 C22 61.5(11) . . . . ?
C24 N6 C23 C19 177.7(8) . . . . ?
C21 C22 C23 N6 97.6(9) . . . . ?
C21 C22 C23 C19 -21.6(10) . . . . ?
N5 C19 C23 N6 104.2(10) . . . . ?
C20 C19 C23 N6 -127.4(9) . . . . ?
N5 C19 C23 C22 -132.6(9) . . . . ?
C20 C19 C23 C22 -4.2(10) . . . . ?
C23 N6 C24 C25 172.2(8) . . . . ?
C29 N7 C25 C26 -0.4(14) . . . . ?
C29 N7 C25 C24 -178.1(9) . . . . ?
N6 C24 C25 N7 -10.7(13) . . . . ?
N6 C24 C25 C26 171.6(9) . . . . ?
N7 C25 C26 C27 0.2(16) . . . . ?
C24 C25 C26 C27 177.7(9) . . . . ?
C25 C26 C27 C28 -0.5(15) . . . . ?
C26 C27 C28 C29 1.0(15) . . . . ?
C25 N7 C29 C28 1.0(14) . . . . ?
C25 N7 C29 C30 -178.8(9) . . . . ?
C27 C28 C29 N7 -1.3(15) . . . . ?
C27 C28 C29 C30 178.5(9) . . . . ?
C31 N8 C30 C29 -173.7(8) . . . . ?
N7 C29 C30 N8 -16.0(13) . . . . ?
C28 C29 C30 N8 164.1(9) . . . . ?
C30 N8 C31 C35 -166.6(8) . . . . ?
C30 N8 C31 C32 76.6(10) . . . . ?
C35 C31 C32 C33 -0.5(11) . . . . ?
N8 C31 C32 C33 121.1(9) . . . . ?
C31 C32 C33 C34 26.0(10) . . . . ?
C32 C33 C34 C35 -42.1(10) . . . . ?
C36 N9 C35 C34 -62.2(11) . . . . ?
C36 N9 C35 C31 59.4(12) . . . . ?
C33 C34 C35 N9 169.8(8) . . . . ?
C33 C34 C35 C31 42.7(10) . . . . ?
N8 C31 C35 N9 87.3(10) . . . . ?
C32 C31 C35 N9 -152.9(8) . . . . ?
N8 C31 C35 C34 -146.0(8) . . . . ?
C32 C31 C35 C34 -26.2(10) . . . . ?
C35 N9 C36 C37 -176.2(9) . . . . ?
C41 N10 C37 C38 1.6(15) . . . . ?
C41 N10 C37 C36 -179.6(10) . . . . ?
N9 C36 C37 N10 -5.5(14) . . . . ?
N9 C36 C37 C38 173.3(9) . . . . ?
N10 C37 C38 C39 -0.4(16) . . . . ?
C36 C37 C38 C39 -179.1(11) . . . . ?
C37 C38 C39 C40 -1.2(17) . . . . ?
C38 C39 C40 C41 1.5(16) . . . . ?
C37 N10 C41 C40 -1.3(15) . . . . ?
C37 N10 C41 C42 179.0(9) . . . . ?
C39 C40 C41 N10 -0.3(16) . . . . ?
C39 C40 C41 C42 179.4(9) . . . . ?
C43 N11 C42 C41 179.6(8) . . . . ?
N10 C41 C42 N11 1.7(12) . . . . ?
C40 C41 C42 N11 -178.0(9) . . . . ?
C42 N11 C43 C44 -62.9(10) . . . . ?
C42 N11 C43 C47 57.0(11) . . . . ?
N11 C43 C44 C45 116.1(8) . . . . ?
C47 C43 C44 C45 -7.9(11) . . . . ?
C43 C44 C45 C46 33.1(11) . . . . ?
C44 C45 C46 C47 -46.2(10) . . . . ?
C48 N12 C47 C46 55.7(11) . . . . ?
C48 N12 C47 C43 170.7(8) . . . . ?
C45 C46 C47 N12 161.3(8) . . . . ?
C45 C46 C47 C43 41.3(10) . . . . ?
N11 C43 C47 N12 94.1(9) . . . . ?
C44 C43 C47 N12 -141.5(8) . . . . ?
N11 C43 C47 C46 -144.9(8) . . . . ?
C44 C43 C47 C46 -20.5(10) . . . . ?
C47 N12 C48 C1 175.2(8) . . . . ?
N1 C1 C48 N12 -8.6(13) . . . . ?
C2 C1 C48 N12 171.3(9) . . . . ?
